data_7203275
loop_
_publ_author_name
'Yue, Weimin'
'Nakano, Kazunori'
'Bishop, Roger'
'Craig, Donald C.'
'Harris, Kenneth D. M.'
'Scudder, Marcia L.'

_publ_section_title
;
 Alternative hydrogen bonding modes employed by a helical tubuland diol
 host molecule
;
_journal_issue 3
_journal_name_full CrystEngComm
_journal_page_first 250
_journal_paper_doi 10.1039/b600651e
_journal_volume 8
_journal_year 2006
_chemical_formula_moiety 'C15 H26 O2, C2 H4 O2'
_chemical_formula_sum 'C17 H30 O4'
_chemical_formula_weight 298.4
_space_group_IT_number 14
_symmetry_cell_setting monoclinic
_symmetry_space_group_name_Hall '-P 2ybc'
_symmetry_space_group_name_H-M 'P 1 21/c 1'
_atom_type_scat_source 'International Tables for X-ray Crystallography, Vol. IV'
_audit_creation_method 'RAELSPUB and manual entry'
_cell_angle_alpha 90
_cell_angle_beta 106.91(2)
_cell_angle_gamma 90
_cell_formula_units_Z 4
_cell_length_a 7.536(3)
_cell_length_b 13.657(3)
_cell_length_c 17.238(7)
_cell_measurement_reflns_used 11
_cell_measurement_temperature 294
_cell_measurement_theta_max 11
_cell_measurement_theta_min 10
_cell_volume 1697.4(11)
_computing_cell_refinement 'CAD4 Version 5.0, 1989'
_computing_data_collection 'CAD4 Version 5.0, 1989'
_computing_data_reduction 'Local program'
_computing_molecular_graphics 'ORTEP-II, (Johnson, 1976)'
_computing_publication_material 'Local programs'
_computing_structure_refinement 'RAELS, (Rae, 1996)'
_computing_structure_solution 'SIR92 (Altomare et al,1994)'
_diffrn_measured_fraction_theta_full 1.00
_diffrn_measured_fraction_theta_max 1.00
_diffrn_measurement_device_type 'Nonius CAD-4'
_diffrn_measurement_method \w--2\q
_diffrn_radiation_type 'Mo K\a'
_diffrn_radiation_wavelength 0.71073
_diffrn_reflns_av_R_equivalents 0.023
_diffrn_reflns_limit_h_max 7
_diffrn_reflns_limit_h_min -7
_diffrn_reflns_limit_k_max 13
_diffrn_reflns_limit_k_min 0
_diffrn_reflns_limit_l_max 16
_diffrn_reflns_limit_l_min 0
_diffrn_reflns_number 1644
_diffrn_reflns_theta_full 20
_diffrn_reflns_theta_max 20
_diffrn_standards_decay_% 18
_diffrn_standards_interval_time 30min
_diffrn_standards_number 1
_exptl_absorpt_coefficient_mu 0.079
_exptl_absorpt_correction_type none
_exptl_crystal_colour colourless
_exptl_crystal_density_diffrn 1.17
_exptl_crystal_density_method 'not measured'
_exptl_crystal_description block
_exptl_crystal_F_000 656.0
_exptl_crystal_size_max 0.25
_exptl_crystal_size_mid 0.20
_exptl_crystal_size_min 0.15
_refine_diff_density_max 0.37
_refine_diff_density_min -0.34
_refine_ls_extinction_method none
_refine_ls_goodness_of_fit_ref 1.77
_refine_ls_hydrogen_treatment noref
_refine_ls_number_parameters 95
_refine_ls_number_reflns 1055
_refine_ls_R_factor_gt 0.065
_refine_ls_shift/su_max 0.001
_refine_ls_structure_factor_coef F
_refine_ls_weighting_details 'w = 1/[\s^2^(F) + 0.0004F^2^]'
_refine_ls_weighting_scheme calc
_refine_ls_wR_factor_ref 0.081
_reflns_number_gt 1055
_reflns_number_total 1578
_reflns_threshold_expression I>2\s(I)
_cod_data_source_file b600651e.txt
_cod_data_source_block drb278
_cod_original_cell_volume 1697(1)
_cod_original_sg_symbol_H-M 'P 21/c'
_cod_database_code 7203275

loop_
_space_group_symop_id
_space_group_symop_operation_xyz
1 x,y,z
2 -x,1/2+y,1/2-z
3 -x,-y,-z
4 x,1/2-y,1/2+z

loop_
_atom_site_label
_atom_site_fract_x
_atom_site_fract_y
_atom_site_fract_z
_atom_site_U_iso_or_equiv
_atom_site_adp_type
_atom_site_type_symbol
_atom_site_occupancy
O1 0.5651(5) 0.2519(3) 0.3323(2) 0.0563(8) Uani O 1.0
O2 0.7267(5) 0.6265(3) 0.2310(3) 0.068(1) Uani O 1.0
C1 0.6474(9) 0.5079(5) 0.4135(4) 0.0568(8) Uani C 1.0
C2 0.6913(8) 0.4015(4) 0.3974(4) 0.0479(8) Uani C 1.0
C3 0.5145(7) 0.3512(4) 0.3450(4) 0.0462(8) Uani C 1.0
C4 0.4257(8) 0.4044(4) 0.2634(4) 0.0496(8) Uani C 1.0
C5 0.4351(8) 0.5169(4) 0.2735(4) 0.0538(9) Uani C 1.0
C6 0.6068(8) 0.5638(4) 0.3341(4) 0.0552(8) Uani C 1.0
C7 0.7808(8) 0.5728(5) 0.3064(4) 0.0555(8) Uani C 1.0
C8 0.8689(7) 0.4723(4) 0.2972(4) 0.0494(8) Uani C 1.0
C9 0.8622(7) 0.4005(4) 0.3657(4) 0.0492(8) Uani C 1.0
C10 0.3686(8) 0.3445(5) 0.3912(4) 0.055(1) Uani C 1.0
C11 0.9266(9) 0.6343(5) 0.3656(5) 0.0740(9) Uani C 1.0
C12 0.4792(8) 0.3676(5) 0.1895(4) 0.062(1) Uani C 1.0
C13 0.6697(11) 0.3516(7) 0.1857(6) 0.065(1) Uani C 0.77
C13' 0.6267(18) 0.4059(24) 0.1573(7) 0.068(1) Uani C 0.23
C14 0.8151(8) 0.4284(5) 0.2112(4) 0.058(1) Uani C 1.0
C15 0.6594(26) 0.3206(13) 0.0975(9) 0.100(2) Uani C 0.77
C15' 0.6612(71) 0.3244(35) 0.1000(25) 0.098(2) Uani C 0.23
O1Ac 0.8448(6) 0.1576(3) 0.4321(3) 0.073(2) Uani O 1.0
O2Ac 0.9801(6) 0.1513(3) 0.3351(3) 0.066(2) Uani O 1.0
C1Ac 1.1502(10) 0.1024(6) 0.4669(5) 0.096(4) Uani C 1.0
C2Ac 0.9871(9) 0.1389(5) 0.4042(5) 0.058(2) Uani C 1.0
H1O1 0.4590 0.2063 0.3093 0.067 Uani H 1.0
H1O2 0.8320 0.6354 0.2073 0.075 Uani H 1.0
H1C1 0.7562 0.5378 0.4544 0.070 Uani H 1.0
H2C1 0.5368 0.5100 0.4343 0.064 Uani H 1.0
HC2 0.7276 0.3673 0.4510 0.058 Uani H 1.0
HC4 0.2905 0.3890 0.2506 0.058 Uani H 1.0
H1C5 0.3246 0.5370 0.2907 0.062 Uani H 1.0
H2C5 0.4256 0.5454 0.2190 0.063 Uani H 1.0
HC6 0.5707 0.6317 0.3451 0.070 Uani H 1.0
HC8 0.9973 0.4795 0.2923 0.057 Uani H 1.0
H1C9 0.9726 0.4148 0.4130 0.059 Uani H 1.0
H2C9 0.8729 0.3328 0.3454 0.053 Uani H 1.0
H1C10 0.3289 0.4120 0.4015 0.059 Uani H 1.0
H2C10 0.2587 0.3069 0.3581 0.061 Uani H 1.0
H3C10 0.4232 0.3103 0.4441 0.063 Uani H 1.0
H1C11 0.9687 0.6000 0.4190 0.077 Uani H 1.0
H2C11 1.0348 0.6443 0.3439 0.079 Uani H 1.0
H3C11 0.8724 0.6993 0.3728 0.090 Uani H 1.0
H1C12 0.4233 0.4156 0.1454 0.073 Uani H 0.77
H2C12 0.4157 0.3028 0.1759 0.074 Uani H 0.77
H1'C12 0.3629 0.3730 0.1434 0.078 Uani H 0.23
H2'C12 0.5108 0.2969 0.2012 0.067 Uani H 0.23
HC13 0.7177 0.2933 0.2206 0.066 Uani H 0.77
HC13' 0.5782 0.4653 0.1240 0.077 Uani H 0.23
H1C14 0.7733 0.4845 0.1729 0.065 Uani H 0.77
H2C14 0.9311 0.3997 0.2036 0.068 Uani H 0.77
H1'C14 0.8689 0.4746 0.1791 0.068 Uani H 0.23
H2'C14 0.8828 0.3646 0.2174 0.064 Uani H 0.23
H1C15 0.7876 0.3094 0.0936 0.109 Uani H 0.77
H2C15 0.5856 0.2590 0.0833 0.116 Uani H 0.77
H3C15 0.5984 0.3738 0.0590 0.109 Uani H 0.77
H1C15' 0.7606 0.3462 0.0760 0.109 Uani H 0.23
H2C15' 0.7009 0.2628 0.1316 0.098 Uani H 0.23
H3C15' 0.5442 0.3121 0.0555 0.119 Uani H 0.23
H1O1Ac 0.7387 0.1934 0.3942 0.066 Uani H 1.0
H1C1Ac 1.2530 0.0896 0.4424 0.118 Uani H 1.0
H2C1Ac 1.1912 0.1524 0.5109 0.139 Uani H 1.0
H3C1Ac 1.1176 0.0402 0.4902 0.104 Uani H 1.0

loop_
_atom_site_aniso_label
_atom_site_aniso_U_11
_atom_site_aniso_U_22
_atom_site_aniso_U_33
_atom_site_aniso_U_12
_atom_site_aniso_U_13
_atom_site_aniso_U_23
_atom_site_aniso_type_symbol
O1 0.048(1) 0.046(1) 0.078(1) 0.0002(9) 0.0227(9) -0.0009(8) O
O2 0.051(2) 0.060(1) 0.097(2) 0.006(1) 0.029(2) 0.023(1) O
C1 0.056(1) 0.059(1) 0.058(1) -0.004(1) 0.021(1) -0.015(1) C
C2 0.041(1) 0.055(1) 0.047(1) 0.0004(8) 0.0116(9) -0.0009(9) C
C3 0.038(1) 0.047(1) 0.053(1) 0.0013(8) 0.0140(8) -0.0001(8) C
C4 0.038(1) 0.056(1) 0.052(1) -0.0010(9) 0.009(1) -0.0001(9) C
C5 0.041(1) 0.054(1) 0.068(2) 0.007(1) 0.017(1) 0.009(1) C
C6 0.049(1) 0.045(1) 0.075(2) 0.0016(9) 0.024(1) -0.0048(9) C
C7 0.046(1) 0.047(1) 0.075(1) -0.0009(9) 0.0204(9) 0.0008(9) C
C8 0.039(1) 0.051(1) 0.059(1) 0.0017(8) 0.0161(9) 0.0025(9) C
C9 0.037(1) 0.054(1) 0.055(1) 0.0018(9) 0.011(1) 0.0030(9) C
C10 0.044(1) 0.059(2) 0.066(2) 0.004(1) 0.022(1) 0.008(1) C
C11 0.061(2) 0.057(1) 0.104(3) -0.015(2) 0.025(2) -0.014(2) C
C12 0.055(1) 0.079(2) 0.050(1) -0.009(1) 0.011(1) -0.011(1) C
C13 0.066(2) 0.077(2) 0.057(1) -0.005(1) 0.026(1) -0.016(1) C
C13' 0.065(2) 0.092(2) 0.049(1) -0.005(2) 0.020(1) -0.007(1) C
C14 0.054(2) 0.068(2) 0.058(1) 0.003(1) 0.026(1) 0.000(1) C
C15 0.111(4) 0.132(4) 0.068(2) -0.018(4) 0.043(2) -0.037(2) C
C15' 0.109(4) 0.130(4) 0.067(2) -0.017(3) 0.042(2) -0.035(2) C
O1Ac 0.071(3) 0.085(3) 0.070(3) 0.017(2) 0.031(2) 0.013(2) O
O2Ac 0.062(3) 0.074(3) 0.066(3) 0.014(2) 0.024(2) -0.005(3) O
C1Ac 0.069(3) 0.105(5) 0.094(4) 0.021(4) -0.008(3) 0.010(4) C
C2Ac 0.043(2) 0.068(2) 0.059(3) -0.001(2) 0.006(2) -0.007(2) C

loop_
_geom_angle_atom_site_label_1
_geom_angle_atom_site_label_2
_geom_angle_atom_site_label_3
_geom_angle
_geom_angle_site_symmetry_1
_geom_angle_site_symmetry_2
_geom_angle_site_symmetry_3
_geom_angle_publ_flag
C2 C1 C6 108.2(5) 1_555 1_555 1_555 no
C1 C2 C3 109.5(5) 1_555 1_555 1_555 no
C1 C2 C9 108.6(5) 1_555 1_555 1_555 no
C3 C2 C9 117.3(5) 1_555 1_555 1_555 no
O1 C3 C2 106.7(4) 1_555 1_555 1_555 no
O1 C3 C4 111.6(5) 1_555 1_555 1_555 no
O1 C3 C10 106.4(5) 1_555 1_555 1_555 no
C2 C3 C4 113.3(5) 1_555 1_555 1_555 no
C2 C3 C10 110.5(5) 1_555 1_555 1_555 no
C4 C3 C10 108.2(4) 1_555 1_555 1_555 no
C3 C4 C5 111.7(5) 1_555 1_555 1_555 no
C3 C4 C12 116.8(5) 1_555 1_555 1_555 no
C5 C4 C12 114.0(5) 1_555 1_555 1_555 no
C4 C5 C6 119.3(5) 1_555 1_555 1_555 no
C1 C6 C5 108.1(5) 1_555 1_555 1_555 no
C1 C6 C7 110.9(5) 1_555 1_555 1_555 no
C5 C6 C7 116.6(5) 1_555 1_555 1_555 no
O2 C7 C6 106.2(5) 1_555 1_555 1_555 no
O2 C7 C8 112.0(5) 1_555 1_555 1_555 no
O2 C7 C11 106.4(5) 1_555 1_555 1_555 no
C6 C7 C8 113.2(5) 1_555 1_555 1_555 no
C6 C7 C11 110.7(6) 1_555 1_555 1_555 no
C8 C7 C11 108.1(5) 1_555 1_555 1_555 no
C7 C8 C9 111.8(5) 1_555 1_555 1_555 no
C7 C8 C14 116.2(5) 1_555 1_555 1_555 no
C9 C8 C14 115.5(5) 1_555 1_555 1_555 no
C2 C9 C8 118.8(5) 1_555 1_555 1_555 no
C4 C12 C13 125.7(6) 1_555 1_555 1_555 no
C4 C12 C13' 127.4(11) 1_555 1_555 1_555 no
C12 C13 C14 121.7(6) 1_555 1_555 1_555 no
C12 C13 C15 108.1(9) 1_555 1_555 1_555 no
C14 C13 C15 107.6(9) 1_555 1_555 1_555 no
C12 C13' C14 121.7(8) 1_555 1_555 1_555 no
C12 C13' C15' 105.6(25) 1_555 1_555 1_555 no
C14 C13' C15' 103.8(24) 1_555 1_555 1_555 no
C8 C14 C13 121.6(6) 1_555 1_555 1_555 no
C8 C14 C13' 128.2(10) 1_555 1_555 1_555 no
O1Ac C2Ac O2Ac 122.2(6) 1_555 1_555 1_555 no
O1Ac C2Ac C1Ac 113.1(7) 1_555 1_555 1_555 no
O2Ac C2Ac C1Ac 124.8(7) 1_555 1_555 1_555 no

loop_
_geom_bond_atom_site_label_1
_geom_bond_atom_site_label_2
_geom_bond_distance
_geom_bond_site_symmetry_1
_geom_bond_site_symmetry_2
_geom_bond_publ_flag
O1 C3 1.443(6) 1_555 1_555 no
O2 C7 1.444(7) 1_555 1_555 no
C1 C2 1.533(8) 1_555 1_555 no
C1 C6 1.518(8) 1_555 1_555 no
C2 C3 1.537(7) 1_555 1_555 no
C2 C9 1.538(8) 1_555 1_555 no
C3 C4 1.551(8) 1_555 1_555 no
C3 C10 1.537(8) 1_555 1_555 no
C4 C5 1.546(8) 1_555 1_555 no
C4 C12 1.529(8) 1_555 1_555 no
C5 C6 1.546(8) 1_555 1_555 no
C6 C7 1.526(8) 1_555 1_555 no
C7 C8 1.553(8) 1_555 1_555 no
C7 C11 1.518(8) 1_555 1_555 no
C8 C9 1.547(8) 1_555 1_555 no
C8 C14 1.540(8) 1_555 1_555 no
C12 C13 1.473(9) 1_555 1_555 no
C12 C13' 1.476(10) 1_555 1_555 no
C13 C14 1.488(9) 1_555 1_555 no
C13 C15 1.558(12) 1_555 1_555 no
C13' C14 1.485(10) 1_555 1_555 no
C13' C15' 1.559(15) 1_555 1_555 no
O1Ac C2Ac 1.322(7) 1_555 1_555 no
O2Ac C2Ac 1.189(7) 1_555 1_555 no
C1Ac C2Ac 1.468(9) 1_555 1_555 no

loop_
_geom_torsion_atom_site_label_1
_geom_torsion_atom_site_label_2
_geom_torsion_atom_site_label_3
_geom_torsion_atom_site_label_4
_geom_torsion
_geom_torsion_site_symmetry_1
_geom_torsion_site_symmetry_2
_geom_torsion_site_symmetry_3
_geom_torsion_site_symmetry_4
_geom_torsion_publ_flag
C6 C1 C2 C3 -68.9(6) 1_555 1_555 1_555 1_555 no
C6 C1 C2 C9 60.4(6) 1_555 1_555 1_555 1_555 no
C2 C1 C6 C5 61.6(6) 1_555 1_555 1_555 1_555 no
C2 C1 C6 C7 -67.3(6) 1_555 1_555 1_555 1_555 no
C1 C2 C3 O1 -179.9(5) 1_555 1_555 1_555 1_555 no
C1 C2 C3 C4 57.0(6) 1_555 1_555 1_555 1_555 no
C1 C2 C3 C10 -64.6(6) 1_555 1_555 1_555 1_555 no
C9 C2 C3 O1 55.7(6) 1_555 1_555 1_555 1_555 no
C9 C2 C3 C4 -67.4(7) 1_555 1_555 1_555 1_555 no
C9 C2 C3 C10 171.0(5) 1_555 1_555 1_555 1_555 no
C1 C2 C9 C8 -47.6(7) 1_555 1_555 1_555 1_555 no
C3 C2 C9 C8 77.2(7) 1_555 1_555 1_555 1_555 no
O1 C3 C4 C5 -159.7(4) 1_555 1_555 1_555 1_555 no
O1 C3 C4 C12 -25.9(7) 1_555 1_555 1_555 1_555 no
C2 C3 C4 C5 -39.3(7) 1_555 1_555 1_555 1_555 no
C2 C3 C4 C12 94.6(6) 1_555 1_555 1_555 1_555 no
C10 C3 C4 C5 83.6(6) 1_555 1_555 1_555 1_555 no
C10 C3 C4 C12 -142.6(5) 1_555 1_555 1_555 1_555 no
C3 C4 C5 C6 35.9(7) 1_555 1_555 1_555 1_555 no
C12 C4 C5 C6 -99.3(6) 1_555 1_555 1_555 1_555 no
C3 C4 C12 C13 -50.4(9) 1_555 1_555 1_555 1_555 no
C3 C4 C12 C13' -94.8(14) 1_555 1_555 1_555 1_555 no
C5 C4 C12 C13 82.4(8) 1_555 1_555 1_555 1_555 no
C5 C4 C12 C13' 38.0(14) 1_555 1_555 1_555 1_555 no
C4 C5 C6 C1 -47.5(7) 1_555 1_555 1_555 1_555 no
C4 C5 C6 C7 78.2(7) 1_555 1_555 1_555 1_555 no
C1 C6 C7 O2 179.9(5) 1_555 1_555 1_555 1_555 no
C1 C6 C7 C8 56.5(7) 1_555 1_555 1_555 1_555 no
C1 C6 C7 C11 -65.0(7) 1_555 1_555 1_555 1_555 no
C5 C6 C7 O2 55.6(7) 1_555 1_555 1_555 1_555 no
C5 C6 C7 C8 -67.7(7) 1_555 1_555 1_555 1_555 no
C5 C6 C7 C11 170.8(5) 1_555 1_555 1_555 1_555 no
O2 C7 C8 C9 -159.5(4) 1_555 1_555 1_555 1_555 no
O2 C7 C8 C14 -24.0(7) 1_555 1_555 1_555 1_555 no
C6 C7 C8 C9 -39.5(7) 1_555 1_555 1_555 1_555 no
C6 C7 C8 C14 96.1(6) 1_555 1_555 1_555 1_555 no
C11 C7 C8 C9 83.5(6) 1_555 1_555 1_555 1_555 no
C11 C7 C8 C14 -140.9(6) 1_555 1_555 1_555 1_555 no
C7 C8 C9 C2 36.9(7) 1_555 1_555 1_555 1_555 no
C14 C8 C9 C2 -99.0(6) 1_555 1_555 1_555 1_555 no
C7 C8 C14 C13 -99.2(7) 1_555 1_555 1_555 1_555 no
C7 C8 C14 C13' -56.8(16) 1_555 1_555 1_555 1_555 no
C9 C8 C14 C13 34.7(8) 1_555 1_555 1_555 1_555 no
C9 C8 C14 C13' 77.1(15) 1_555 1_555 1_555 1_555 no
C4 C12 C13 C14 -51.1(12) 1_555 1_555 1_555 1_555 no
C4 C12 C13 C15 -176.2(9) 1_555 1_555 1_555 1_555 no
C4 C12 C13' C14 45.6(32) 1_555 1_555 1_555 1_555 no
C4 C12 C13' C15' 163.3(21) 1_555 1_555 1_555 1_555 no
C12 C13 C14 C8 57.6(11) 1_555 1_555 1_555 1_555 no
C15 C13 C14 C8 -177.0(9) 1_555 1_555 1_555 1_555 no
C12 C13' C14 C8 -37.0(33) 1_555 1_555 1_555 1_555 no
C15' C13' C14 C8 -155.5(21) 1_555 1_555 1_555 1_555 no
